data_7126856
loop_
_publ_author_name
'Short, Jonathan I.'
'Blundell, Toby J.'
'Krivickas, Sara J.'
'Yang, Songjie'
'Wallis, John D.'
'Akutsu, Hiroki'
'Nakazawa, Yasuhiro'
'Martin, Lee'

_publ_section_title
;
 Chiral molecular conductor with an insulator-metal transition close to
 room temperature.
;
_journal_issue 66
_journal_name_full 'Chemical communications (Cambridge, England)'
_journal_page_first 9497
_journal_page_last 9500
_journal_paper_doi 10.1039/d0cc04094k
_journal_volume 56
_journal_year 2020
_chemical_absolute_configuration 'CHOOSE rm ad rmad syn or unk'
_chemical_formula_moiety '4(C20 H19 N O S8), C12 H4 N4'
_chemical_formula_sum 'C92 H80 N8 O4 S32'
_chemical_formula_weight 2387.62
_space_group_crystal_system monoclinic
_space_group_IT_number 5
_space_group_name_Hall 'C 2y'
_space_group_name_H-M_alt 'C 1 2 1'
_atom_sites_solution_hydrogens geom
_atom_sites_solution_primary direct
_atom_sites_solution_secondary difmap
_audit_update_record
;
2020-02-18 deposited with the CCDC.	2020-07-09 downloaded from the CCDC.
;
_cell_angle_alpha 90.0000
_cell_angle_beta 99.121(7)
_cell_angle_gamma 90.0000
_cell_formula_units_Z 1
_cell_length_a 46.8847(19)
_cell_length_b 4.9361(2)
_cell_length_c 11.2909(5)
_cell_measurement_reflns_used 11481
_cell_measurement_temperature 150
_cell_measurement_theta_max 27.45
_cell_measurement_theta_min 1.76
_cell_volume 2579.99(19)
_computing_cell_refinement 'RAPID AUTO'
_computing_data_collection 'RAPID AUTO (Rigaku, ????)'
_computing_data_reduction 'RAPID AUTO'
_computing_molecular_graphics 'CrystalStructure 4.2'
_computing_publication_material 'CrystalStructure 4.2 (Rigaku, 2017)'
_computing_structure_refinement 'SHELXL Version 2017/1 (Sheldrick, 2008)'
_computing_structure_solution 'SHELXT Version 2014/5 (Sheldrick, 2014)'
_diffrn_ambient_temperature 150
_diffrn_detector_area_resol_mean 10.000
_diffrn_measured_fraction_theta_full 0.998
_diffrn_measured_fraction_theta_max 0.995
_diffrn_measurement_device_type 'Rigaku R-AXIS RAPID'
_diffrn_measurement_method \w
_diffrn_radiation_type 'Mo K\a'
_diffrn_radiation_wavelength 0.71075
_diffrn_reflns_av_R_equivalents 0.0273
_diffrn_reflns_Laue_measured_fraction_full 0.998
_diffrn_reflns_Laue_measured_fraction_max 0.995
_diffrn_reflns_limit_h_max 57
_diffrn_reflns_limit_h_min -60
_diffrn_reflns_limit_k_max 6
_diffrn_reflns_limit_k_min -6
_diffrn_reflns_limit_l_max 14
_diffrn_reflns_limit_l_min -14
_diffrn_reflns_number 12104
_diffrn_reflns_point_group_measured_fraction_full 0.994
_diffrn_reflns_point_group_measured_fraction_max 0.984
_diffrn_reflns_theta_full 25.242
_diffrn_reflns_theta_max 27.476
_diffrn_reflns_theta_min 2.150
_diffrn_standards_number 0
_exptl_absorpt_coefficient_mu 0.714
_exptl_absorpt_correction_T_max 0.979
_exptl_absorpt_correction_T_min 0.649
_exptl_absorpt_correction_type multi-scan
_exptl_absorpt_process_details 'ABSCOR (Rigaku, 1995)'
_exptl_crystal_colour black
_exptl_crystal_density_diffrn 1.537
_exptl_crystal_density_method 'not measured'
_exptl_crystal_description platelet
_exptl_crystal_F_000 1232.00
_exptl_crystal_size_max 0.350
_exptl_crystal_size_mid 0.100
_exptl_crystal_size_min 0.030
_refine_diff_density_max 0.45
_refine_diff_density_min -0.70
_refine_ls_abs_structure_details
;
 Flack x determined using 2000 quotients [(I+)-(I-)]/[(I+)+(I-)]
 (Parsons, Flack and Wagner, Acta Cryst. B69 (2013) 249-259).
;
_refine_ls_abs_structure_Flack 0.04(5)
_refine_ls_extinction_method none
_refine_ls_goodness_of_fit_ref 1.143
_refine_ls_hydrogen_treatment mixed
_refine_ls_number_parameters 427
_refine_ls_number_reflns 5838
_refine_ls_number_restraints 3
_refine_ls_R_factor_all 0.0515
_refine_ls_R_factor_gt 0.0442
_refine_ls_shift/su_max 0.000
_refine_ls_structure_factor_coef Fsqd
_refine_ls_weighting_details 'w = 1/[\s^2^(Fo^2^)+(0.0716P)^2^+2.9036P] where P=(Fo^2^+2Fc^2^)/3'
_refine_ls_weighting_scheme calc
_refine_ls_wR_factor_gt 0.1289
_refine_ls_wR_factor_ref 0.1323
_reflns_Friedel_coverage 0.771
_reflns_Friedel_fraction_full 0.990
_reflns_Friedel_fraction_max 0.969
_reflns_number_gt 5180
_reflns_number_total 5838
_reflns_threshold_expression F^2^>2.0\s(F^2^)
_cod_data_source_file d0cc04094k2.cif
_cod_data_source_block M180409C
_cod_depositor_comments 'Adding full bibliography for 7126856--7126857.cif.'
_cod_original_cell_volume 2580.0(2)
_cod_database_code 7126856

loop_
_space_group_symop_id
_space_group_symop_operation_xyz
1 +X,+Y,+Z
2 -X,+Y,-Z
3 1/2+X,1/2+Y,+Z
4 1/2-X,1/2+Y,-Z

loop_
_atom_site_label
_atom_site_type_symbol
_atom_site_fract_x
_atom_site_fract_y
_atom_site_fract_z
_atom_site_U_iso_or_equiv
_atom_site_adp_type
_atom_site_occupancy
_atom_site_site_symmetry_order
_atom_site_calc_flag
_atom_site_refinement_flags_posn
_atom_site_refinement_flags_adp
_atom_site_refinement_flags_occupancy
_atom_site_disorder_assembly
_atom_site_disorder_group
S1 S 0.17019(3) 1.0566(3) -0.15386(11) 0.0304(3) Uani 1 1 d . . . . .
S2 S 0.13807(3) 0.6103(3) 0.03187(11) 0.0307(3) Uani 1 1 d . . . . .
S3 S 0.22210(3) 0.9921(3) 0.02699(11) 0.0287(3) Uani 1 1 d . . . . .
S4 S 0.19591(3) 0.6082(3) 0.17904(11) 0.0302(3) Uani 1 1 d . . . . .
S5 S 0.27966(3) 1.0216(3) 0.22559(11) 0.0300(3) Uani 1 1 d . . . . .
S6 S 0.25356(3) 0.6417(3) 0.38083(11) 0.0301(3) Uani 1 1 d . . . . .
S7 S 0.33622(3) 1.0511(3) 0.38624(11) 0.0283(3) Uani 1 1 d . . . . .
S8 S 0.30334(2) 0.6218(3) 0.57380(10) 0.0276(3) Uani 1 1 d . . . . .
O1 O 0.39227(8) 0.9547(8) 0.7340(3) 0.0324(9) Uani 1 1 d . . . . .
N1 N 0.40776(11) 0.5257(11) 0.7641(7) 0.0579(17) Uani 1 1 d D . . . .
H1N H 0.4065(11) 0.349(4) 0.775(7) 0.069 Uiso 1 1 d D U . . .
N2 N 0.41068(17) 0.197(3) 0.4212(8) 0.118(5) Uani 1 1 d . . . . .
C1 C 0.13251(12) 0.9671(13) -0.1596(5) 0.0335(12) Uani 1 1 d . . . . .
H1A H 0.123961 1.085716 -0.103813 0.040 Uiso 1 1 calc R U . . .
H1B H 0.122123 1.001578 -0.241571 0.040 Uiso 1 1 calc R U . . .
C2 C 0.12794(11) 0.6731(11) -0.1269(5) 0.0301(11) Uani 1 1 d . . . . .
H2A H 0.139527 0.554978 -0.171875 0.036 Uiso 1 1 calc R U . . .
H2B H 0.107339 0.625390 -0.151460 0.036 Uiso 1 1 calc R U . . .
C3 C 0.18567(10) 0.9066(12) -0.0189(5) 0.0253(11) Uani 1 1 d . . . . .
C4 C 0.17353(11) 0.7343(12) 0.0520(4) 0.0263(11) Uani 1 1 d . . . . .
C5 C 0.22550(10) 0.8111(12) 0.1628(4) 0.0269(11) Uani 1 1 d . . . . .
C6 C 0.24995(11) 0.8246(12) 0.2461(4) 0.0272(11) Uani 1 1 d . . . . .
C7 C 0.30079(11) 0.9275(11) 0.3622(4) 0.0262(10) Uani 1 1 d . . . . .
C8 C 0.28866(11) 0.7567(11) 0.4341(4) 0.0247(11) Uani 1 1 d . . . . .
C9 C 0.35274(10) 0.7941(11) 0.4877(4) 0.0266(10) Uani 1 1 d . . . . .
H9A H 0.350841 0.616557 0.446405 0.032 Uiso 1 1 calc R U . . .
H9B H 0.373602 0.834144 0.509588 0.032 Uiso 1 1 calc R U . . .
C10 C 0.33923(11) 0.7755(12) 0.6021(4) 0.0262(11) Uani 1 1 d . . . . .
H10 H 0.337691 0.961581 0.635553 0.031 Uiso 1 1 calc R U . . .
C11 C 0.35719(10) 0.5970(12) 0.6972(4) 0.0285(10) Uani 1 1 d . . . . .
H11A H 0.347442 0.584253 0.768592 0.034 Uiso 1 1 calc R U . . .
H11B H 0.358628 0.411996 0.664753 0.034 Uiso 1 1 calc R U . . .
C12 C 0.38728(12) 0.7129(11) 0.7335(5) 0.0292(11) Uani 1 1 d D . . . .
C21 C 0.4850(3) 0.445(4) 0.4881(12) 0.058(4) Uani 0.5 1 d . . P . .
H21 H 0.474793 0.278167 0.479703 0.069 Uiso 0.5 1 calc R U P . .
C22 C 0.4847(3) 0.941(4) 0.4889(11) 0.051(4) Uani 0.5 1 d . . P . .
H22 H 0.474409 1.107763 0.482209 0.061 Uiso 0.5 1 calc R U P . .
C23 C 0.4695(3) 0.692(4) 0.4765(12) 0.056(4) Uani 0.5 1 d . . P . .
C24 C 0.4383(3) 0.697(4) 0.4500(11) 0.059(5) Uani 0.5 1 d . . P . .
C25 C 0.4222(3) 0.453(5) 0.4383(14) 0.070(5) Uani 0.5 1 d . . P . .
C26 C 0.4233(3) 0.939(4) 0.4310(14) 0.064(5) Uani 0.5 1 d . . P . .
C131 C 0.4360(2) 0.602(3) 0.8323(14) 0.032(3) Uani 0.5 1 d . . P A -1
H131 H 0.441435 0.779133 0.798888 0.02(3) Uiso 0.5 1 calc R . P A -1
C141 C 0.4553(3) 0.386(3) 0.7891(15) 0.040(3) Uani 0.5 1 d . . P A -1
H14A H 0.475328 0.412692 0.828255 0.05(4) Uiso 0.5 1 calc R . P A -1
H14B H 0.448728 0.205637 0.809336 0.04(3) Uiso 0.5 1 calc R . P A -1
H14C H 0.454345 0.399960 0.701938 0.15(14) Uiso 0.5 1 calc R . P A -1
C151 C 0.4401(3) 0.635(4) 0.9701(17) 0.028(4) Uani 0.5 1 d . . P A -1
C161 C 0.4426(3) 0.895(3) 1.0179(12) 0.043(3) Uani 0.5 1 d . . P A -1
H161 H 0.441169 1.047704 0.966376 0.05(4) Uiso 0.5 1 calc R . P A -1
C171 C 0.4416(3) 0.413(3) 1.0469(11) 0.039(3) Uani 0.5 1 d . . P A -1
H171 H 0.439646 0.235386 1.014580 0.05(4) Uiso 0.5 1 calc R . P A -1
C181 C 0.4471(3) 0.930(3) 1.1435(13) 0.052(3) Uani 0.5 1 d . . P A -1
H181 H 0.448902 1.107249 1.176150 0.07(5) Uiso 0.5 1 calc R . P A -1
C191 C 0.4459(3) 0.450(3) 1.1707(12) 0.050(3) Uani 0.5 1 d . . P A -1
H191 H 0.446672 0.297077 1.222334 0.09(7) Uiso 0.5 1 calc R . P A -1
C201 C 0.4490(3) 0.710(4) 1.2192(13) 0.056(4) Uani 0.5 1 d . . P A -1
H201 H 0.452420 0.735183 1.303696 0.11(7) Uiso 0.5 1 calc R . P A -1
C132 C 0.4405(2) 0.603(3) 0.7753(12) 0.031(3) Uani 0.5 1 d . . P A -2
H132 H 0.441971 0.776368 0.730659 0.02(2) Uiso 0.5 1 calc R . P A -2
C142 C 0.4582(3) 0.390(3) 0.7244(19) 0.044(4) Uani 0.5 1 d . . P A -2
H14D H 0.451086 0.367479 0.638575 0.08(5) Uiso 0.5 1 calc R . P A -2
H14E H 0.478500 0.446906 0.735681 0.08(6) Uiso 0.5 1 calc R . P A -2
H14F H 0.456595 0.217794 0.765882 0.03(3) Uiso 0.5 1 calc R . P A -2
C152 C 0.4494(2) 0.659(2) 0.9097(13) 0.027(2) Uani 0.5 1 d . . P A -2
C162 C 0.4772(2) 0.758(3) 0.9478(11) 0.037(3) Uani 0.5 1 d . . P A -2
H162 H 0.489835 0.786781 0.891151 0.05(4) Uiso 0.5 1 calc R . P A -2
C172 C 0.4306(3) 0.618(4) 0.9914(16) 0.030(3) Uani 0.5 1 d . . P A -2
H172 H 0.411384 0.558199 0.965754 0.01(2) Uiso 0.5 1 calc R . P A -2
C182 C 0.4863(2) 0.815(3) 1.0673(12) 0.043(3) Uani 0.5 1 d . . P A -2
H182 H 0.505109 0.886537 1.091810 0.03(3) Uiso 0.5 1 calc R . P A -2
C192 C 0.4410(3) 0.669(3) 1.1145(10) 0.040(3) Uani 0.5 1 d . . P A -2
H192 H 0.428754 0.634123 1.172341 0.06(4) Uiso 0.5 1 calc R . P A -2
C202 C 0.4687(3) 0.769(3) 1.1518(11) 0.041(3) Uani 0.5 1 d . . P A -2
H202 H 0.475299 0.805028 1.234217 0.05(4) Uiso 0.5 1 calc R . P A -2

loop_
_atom_site_aniso_label
_atom_site_aniso_U_11
_atom_site_aniso_U_22
_atom_site_aniso_U_33
_atom_site_aniso_U_23
_atom_site_aniso_U_13
_atom_site_aniso_U_12
S1 0.0288(6) 0.0295(7) 0.0309(6) 0.0071(6) -0.0012(5) -0.0009(5)
S2 0.0270(6) 0.0356(8) 0.0297(6) 0.0014(6) 0.0050(5) -0.0043(6)
S3 0.0260(6) 0.0302(8) 0.0287(6) 0.0022(6) 0.0002(5) -0.0019(5)
S4 0.0292(6) 0.0310(7) 0.0290(6) 0.0054(6) 0.0007(5) -0.0004(6)
S5 0.0269(6) 0.0320(8) 0.0299(6) 0.0056(6) 0.0010(5) -0.0002(5)
S6 0.0257(6) 0.0329(8) 0.0302(6) 0.0044(6) -0.0006(5) -0.0031(6)
S7 0.0275(6) 0.0285(7) 0.0282(6) 0.0021(6) 0.0018(5) -0.0053(5)
S8 0.0249(6) 0.0305(7) 0.0263(5) 0.0027(6) 0.0006(5) -0.0026(6)
O1 0.0328(19) 0.0207(19) 0.042(2) -0.0018(16) -0.0003(17) -0.0037(15)
N1 0.037(3) 0.019(3) 0.104(5) 0.006(3) -0.030(3) -0.003(2)
N2 0.059(5) 0.196(14) 0.090(6) 0.059(8) -0.010(4) -0.022(7)
C1 0.030(3) 0.031(3) 0.037(3) 0.004(2) -0.004(2) 0.001(2)
C2 0.028(2) 0.026(3) 0.034(3) -0.001(2) -0.001(2) -0.002(2)
C3 0.023(2) 0.026(3) 0.026(2) -0.001(2) 0.003(2) 0.002(2)
C4 0.028(2) 0.025(3) 0.025(2) -0.002(2) 0.003(2) 0.003(2)
C5 0.024(2) 0.030(3) 0.027(2) -0.002(2) 0.004(2) 0.003(2)
C6 0.027(2) 0.030(3) 0.025(2) 0.000(2) 0.004(2) 0.002(2)
C7 0.028(2) 0.023(3) 0.028(2) 0.001(2) 0.002(2) 0.003(2)
C8 0.025(2) 0.024(3) 0.024(2) 0.001(2) 0.004(2) 0.002(2)
C9 0.027(2) 0.025(3) 0.027(2) 0.000(2) 0.002(2) 0.000(2)
C10 0.027(2) 0.023(3) 0.027(2) -0.001(2) 0.000(2) -0.002(2)
C11 0.027(2) 0.023(3) 0.034(2) 0.003(2) -0.0010(19) -0.006(2)
C12 0.032(3) 0.024(3) 0.030(3) 0.000(2) -0.001(2) -0.001(2)
C21 0.044(8) 0.086(12) 0.043(7) 0.007(8) 0.006(6) 0.003(8)
C22 0.034(6) 0.085(11) 0.034(6) 0.004(7) 0.007(5) 0.003(7)
C23 0.034(6) 0.098(14) 0.036(6) 0.001(7) 0.002(5) -0.003(7)
C24 0.030(6) 0.112(15) 0.037(6) 0.028(8) 0.010(5) -0.013(7)
C25 0.038(7) 0.118(17) 0.052(9) 0.022(10) -0.001(7) -0.016(9)
C26 0.042(8) 0.100(14) 0.049(8) 0.032(9) 0.002(7) 0.001(8)
C131 0.022(5) 0.025(6) 0.052(8) 0.001(7) 0.010(7) 0.001(5)
C141 0.035(7) 0.034(7) 0.049(8) -0.001(7) -0.001(7) -0.009(5)
C151 0.003(7) 0.028(6) 0.054(11) -0.001(7) 0.002(6) -0.003(7)
C161 0.045(7) 0.036(7) 0.047(7) 0.000(6) 0.002(6) 0.008(6)
C171 0.037(6) 0.038(7) 0.040(6) 0.002(5) -0.001(5) -0.003(5)
C181 0.048(8) 0.044(8) 0.063(9) -0.010(7) 0.004(7) 0.006(6)
C191 0.052(8) 0.048(8) 0.045(7) 0.001(6) -0.009(6) 0.000(6)
C201 0.051(8) 0.067(10) 0.048(8) -0.006(7) 0.001(6) 0.012(7)
C132 0.022(5) 0.031(6) 0.040(7) -0.008(6) 0.005(5) -0.004(5)
C142 0.032(7) 0.044(8) 0.058(10) -0.001(8) 0.017(8) 0.004(5)
C152 0.018(5) 0.019(5) 0.043(6) -0.003(5) -0.002(6) 0.000(4)
C162 0.031(6) 0.035(7) 0.042(6) 0.002(5) -0.002(5) 0.001(5)
C172 0.014(8) 0.035(7) 0.041(7) 0.004(6) 0.005(6) -0.001(8)
C182 0.026(5) 0.040(7) 0.057(8) -0.004(6) -0.016(5) -0.001(5)
C192 0.037(6) 0.052(8) 0.031(5) -0.002(5) 0.003(5) 0.002(6)
C202 0.041(6) 0.044(8) 0.036(6) -0.001(5) -0.001(5) -0.002(6)

loop_
_atom_type_symbol
_atom_type_description
_atom_type_scat_dispersion_real
_atom_type_scat_dispersion_imag
_atom_type_scat_source
C C 0.0033 0.0016
;
International Tables for Crystallography
(Vol. C, Tables 4.2.6.8 and 6.1.1.4)
;
H H 0.0000 0.0000
;
International Tables for Crystallography
(Vol. C, Table 6.1.1.4)
;
O O 0.0106 0.0060
;
International Tables for Crystallography
(Vol. C, Tables 4.2.6.8 and 6.1.1.4)
;
N N 0.0061 0.0033
;
International Tables for Crystallography
(Vol. C, Tables 4.2.6.8 and 6.1.1.4)
;
S S 0.1246 0.1234
;
International Tables for Crystallography
(Vol. C, Tables 4.2.6.8 and 6.1.1.4)
;

loop_
_geom_angle_atom_site_label_1
_geom_angle_atom_site_label_2
_geom_angle_atom_site_label_3
_geom_angle
_geom_angle_site_symmetry_1
_geom_angle_site_symmetry_3
_geom_angle_publ_flag
C3 S1 C1 101.3(3) . . ?
C4 S2 C2 99.4(2) . . ?
C3 S3 C5 94.9(2) . . ?
C5 S4 C4 95.3(3) . . ?
C6 S5 C7 95.0(2) . . ?
C6 S6 C8 95.0(2) . . ?
C7 S7 C9 98.9(2) . . ?
C8 S8 C10 102.7(2) . . ?
C12 N1 C131 120.4(7) . . ?
C12 N1 C132 120.3(7) . . ?
C12 N1 H1N 131(3) . . ?
C131 N1 H1N 105(4) . . ?
C132 N1 H1N 108(3) . . ?
C25 N2 C26 132.2(11) . 1_545 ?
C2 C1 S1 113.5(4) . . ?
C2 C1 H1A 108.9 . . ?
S1 C1 H1A 108.9 . . ?
C2 C1 H1B 108.9 . . ?
S1 C1 H1B 108.9 . . ?
H1A C1 H1B 107.7 . . ?
C1 C2 S2 112.3(4) . . ?
C1 C2 H2A 109.1 . . ?
S2 C2 H2A 109.1 . . ?
C1 C2 H2B 109.1 . . ?
S2 C2 H2B 109.1 . . ?
H2A C2 H2B 107.9 . . ?
C4 C3 S1 128.9(4) . . ?
C4 C3 S3 117.2(4) . . ?
S1 C3 S3 114.0(3) . . ?
C3 C4 S4 117.0(4) . . ?
C3 C4 S2 128.4(4) . . ?
S4 C4 S2 114.5(3) . . ?
C6 C5 S4 123.4(4) . . ?
C6 C5 S3 121.8(4) . . ?
S4 C5 S3 114.8(3) . . ?
C5 C6 S5 122.5(4) . . ?
C5 C6 S6 121.9(4) . . ?
S5 C6 S6 115.6(3) . . ?
C8 C7 S7 127.0(4) . . ?
C8 C7 S5 117.2(4) . . ?
S7 C7 S5 115.7(3) . . ?
C7 C8 S8 129.3(4) . . ?
C7 C8 S6 117.1(4) . . ?
S8 C8 S6 113.5(3) . . ?
C10 C9 S7 112.7(4) . . ?
C10 C9 H9A 109.1 . . ?
S7 C9 H9A 109.1 . . ?
C10 C9 H9B 109.1 . . ?
S7 C9 H9B 109.1 . . ?
H9A C9 H9B 107.8 . . ?
C9 C10 C11 111.8(4) . . ?
C9 C10 S8 111.7(3) . . ?
C11 C10 S8 105.8(3) . . ?
C9 C10 H10 109.2 . . ?
C11 C10 H10 109.2 . . ?
S8 C10 H10 109.2 . . ?
C12 C11 C10 110.9(4) . . ?
C12 C11 H11A 109.5 . . ?
C10 C11 H11A 109.5 . . ?
C12 C11 H11B 109.5 . . ?
C10 C11 H11B 109.5 . . ?
H11A C11 H11B 108.0 . . ?
O1 C12 N1 123.2(5) . . ?
O1 C12 C11 122.8(5) . . ?
N1 C12 C11 114.1(5) . . ?
C21 C21 C23 120.4(9) 2_656 . ?
C21 C21 H21 119.8 2_656 . ?
C23 C21 H21 119.8 . . ?
C23 C22 C22 119.8(8) . 2_656 ?
C23 C22 H22 120.1 . . ?
C22 C22 H22 120.1 2_656 . ?
C21 C23 C22 119.8(12) . . ?
C21 C23 C24 121.4(16) . . ?
C22 C23 C24 118.8(15) . . ?
C26 C24 C25 118.1(13) . . ?
C26 C24 C23 121.1(16) . . ?
C25 C24 C23 120.7(16) . . ?
N2 C25 C24 170.3(17) . . ?
C24 C26 N2 173.6(16) . 1_565 ?
N1 C131 C141 100.5(11) . . ?
N1 C131 C151 120.9(10) . . ?
C141 C131 C151 114.1(12) . . ?
N1 C131 H131 106.8 . . ?
C141 C131 H131 106.8 . . ?
C151 C131 H131 106.8 . . ?
C131 C141 H14A 109.5 . . ?
C131 C141 H14B 109.5 . . ?
H14A C141 H14B 109.5 . . ?
C131 C141 H14C 109.5 . . ?
H14A C141 H14C 109.5 . . ?
H14B C141 H14C 109.5 . . ?
C161 C151 C171 119.4(16) . . ?
C161 C151 C131 118.6(15) . . ?
C171 C151 C131 122.1(14) . . ?
C151 C161 C181 119.6(15) . . ?
C151 C161 H161 120.2 . . ?
C181 C161 H161 120.2 . . ?
C191 C171 C151 120.6(14) . . ?
C191 C171 H171 119.7 . . ?
C151 C171 H171 119.7 . . ?
C201 C181 C161 120.9(14) . . ?
C201 C181 H181 119.6 . . ?
C161 C181 H181 119.6 . . ?
C171 C191 C201 120.2(14) . . ?
C171 C191 H191 119.9 . . ?
C201 C191 H191 119.9 . . ?
C181 C201 C191 119.3(13) . . ?
C181 C201 H201 120.3 . . ?
C191 C201 H201 120.3 . . ?
C142 C132 C152 114.9(13) . . ?
C142 C132 N1 113.0(11) . . ?
C152 C132 N1 103.6(9) . . ?
C142 C132 H132 108.4 . . ?
C152 C132 H132 108.4 . . ?
N1 C132 H132 108.4 . . ?
C132 C142 H14D 109.5 . . ?
C132 C142 H14E 109.5 . . ?
H14D C142 H14E 109.5 . . ?
C132 C142 H14F 109.5 . . ?
H14D C142 H14F 109.5 . . ?
H14E C142 H14F 109.5 . . ?
C172 C152 C162 120.4(13) . . ?
C172 C152 C132 122.0(12) . . ?
C162 C152 C132 117.6(12) . . ?
C182 C162 C152 120.3(12) . . ?
C182 C162 H162 119.9 . . ?
C152 C162 H162 119.9 . . ?
C152 C172 C192 118.1(13) . . ?
C152 C172 H172 120.9 . . ?
C192 C172 H172 120.9 . . ?
C202 C182 C162 121.2(11) . . ?
C202 C182 H182 119.4 . . ?
C162 C182 H182 119.4 . . ?
C202 C192 C172 121.1(12) . . ?
C202 C192 H192 119.4 . . ?
C172 C192 H192 119.4 . . ?
C182 C202 C192 118.9(11) . . ?
C182 C202 H202 120.6 . . ?
C192 C202 H202 120.6 . . ?

loop_
_geom_bond_atom_site_label_1
_geom_bond_atom_site_label_2
_geom_bond_distance
_geom_bond_site_symmetry_2
_geom_bond_publ_flag
S1 C3 1.745(5) . ?
S1 C1 1.812(6) . ?
S2 C4 1.752(5) . ?
S2 C2 1.808(5) . ?
S3 C3 1.756(5) . ?
S3 C5 1.760(5) . ?
S4 C5 1.744(6) . ?
S4 C4 1.751(5) . ?
S5 C6 1.744(6) . ?
S5 C7 1.758(5) . ?
S6 C6 1.754(5) . ?
S6 C8 1.754(5) . ?
S7 C7 1.750(5) . ?
S7 C9 1.800(5) . ?
S8 C8 1.750(5) . ?
S8 C10 1.827(5) . ?
O1 C12 1.216(7) . ?
N1 C12 1.338(7) . ?
N1 C131 1.471(13) . ?
N1 C132 1.566(13) . ?
N1 H1N 0.885(14) . ?
N2 C25 1.38(2) . ?
N2 C26 1.40(2) 1_545 ?
C1 C2 1.521(8) . ?
C1 H1A 0.9900 . ?
C1 H1B 0.9900 . ?
C2 H2A 0.9900 . ?
C2 H2B 0.9900 . ?
C3 C4 1.354(7) . ?
C5 C6 1.364(6) . ?
C7 C8 1.356(7) . ?
C9 C10 1.529(7) . ?
C9 H9A 0.9900 . ?
C9 H9B 0.9900 . ?
C10 C11 1.533(7) . ?
C10 H10 1.0000 . ?
C11 C12 1.517(7) . ?
C11 H11A 0.9900 . ?
C11 H11B 0.9900 . ?
C21 C21 1.39(3) 2_656 ?
C21 C23 1.41(2) . ?
C21 H21 0.9500 . ?
C22 C23 1.42(2) . ?
C22 C22 1.42(2) 2_656 ?
C22 H22 0.9500 . ?
C23 C24 1.449(17) . ?
C24 C26 1.38(3) . ?
C24 C25 1.41(3) . ?
C131 C141 1.53(2) . ?
C131 C151 1.55(2) . ?
C131 H131 1.0000 . ?
C141 H14A 0.9800 . ?
C141 H14B 0.9800 . ?
C141 H14C 0.9800 . ?
C151 C161 1.39(2) . ?
C151 C171 1.39(2) . ?
C161 C181 1.411(19) . ?
C161 H161 0.9500 . ?
C171 C191 1.392(18) . ?
C171 H171 0.9500 . ?
C181 C201 1.37(2) . ?
C181 H181 0.9500 . ?
C191 C201 1.39(2) . ?
C191 H191 0.9500 . ?
C201 H201 0.9500 . ?
C132 C142 1.511(19) . ?
C132 C152 1.533(16) . ?
C132 H132 1.0000 . ?
C142 H14D 0.9800 . ?
C142 H14E 0.9800 . ?
C142 H14F 0.9800 . ?
C152 C172 1.387(16) . ?
C152 C162 1.393(15) . ?
C162 C182 1.378(17) . ?
C162 H162 0.9500 . ?
C172 C192 1.42(2) . ?
C172 H172 0.9500 . ?
C182 C202 1.377(18) . ?
C182 H182 0.9500 . ?
C192 C202 1.391(17) . ?
C192 H192 0.9500 . ?
C202 H202 0.9500 . ?

loop_
_geom_hbond_atom_site_label_D
_geom_hbond_atom_site_label_H
_geom_hbond_atom_site_label_A
_geom_hbond_site_symmetry_D
_geom_hbond_site_symmetry_H
_geom_hbond_site_symmetry_A
_geom_hbond_distance_DA
_geom_hbond_distance_DH
_geom_hbond_distance_HA
_geom_hbond_angle_DHA
_geom_hbond_publ_flag
N1 H1N O1 . . 1_545 2.917(7) 0.88(2) 2.08(3) 156(6) no

loop_
_geom_torsion_atom_site_label_1
_geom_torsion_atom_site_label_2
_geom_torsion_atom_site_label_3
_geom_torsion_atom_site_label_4
_geom_torsion
_geom_torsion_site_symmetry_1
_geom_torsion_site_symmetry_2
_geom_torsion_site_symmetry_3
_geom_torsion_site_symmetry_4
_geom_torsion_publ_flag
C3 S1 C1 C2 -44.7(5) . . . . ?
S1 C1 C2 S2 73.2(5) . . . . ?
C4 S2 C2 C1 -54.4(4) . . . . ?
C1 S1 C3 C4 9.3(6) . . . . ?
C1 S1 C3 S3 -171.7(3) . . . . ?
C5 S3 C3 C4 -3.8(5) . . . . ?
C5 S3 C3 S1 177.0(3) . . . . ?
S1 C3 C4 S4 177.1(3) . . . . ?
S3 C3 C4 S4 -2.0(6) . . . . ?
S1 C3 C4 S2 -1.0(8) . . . . ?
S3 C3 C4 S2 180.0(3) . . . . ?
C5 S4 C4 C3 6.7(5) . . . . ?
C5 S4 C4 S2 -175.0(3) . . . . ?
C2 S2 C4 C3 19.7(6) . . . . ?
C2 S2 C4 S4 -158.4(3) . . . . ?
C4 S4 C5 C6 172.9(5) . . . . ?
C4 S4 C5 S3 -9.1(3) . . . . ?
C3 S3 C5 C6 -173.7(4) . . . . ?
C3 S3 C5 S4 8.2(4) . . . . ?
S4 C5 C6 S5 178.1(3) . . . . ?
S3 C5 C6 S5 0.2(6) . . . . ?
S4 C5 C6 S6 -1.4(6) . . . . ?
S3 C5 C6 S6 -179.3(3) . . . . ?
C7 S5 C6 C5 -178.7(5) . . . . ?
C7 S5 C6 S6 0.8(4) . . . . ?
C8 S6 C6 C5 179.4(4) . . . . ?
C8 S6 C6 S5 -0.1(4) . . . . ?
C9 S7 C7 C8 21.6(5) . . . . ?
C9 S7 C7 S5 -154.4(3) . . . . ?
C6 S5 C7 C8 -1.4(5) . . . . ?
C6 S5 C7 S7 175.0(3) . . . . ?
S7 C7 C8 S8 3.6(8) . . . . ?
S5 C7 C8 S8 179.6(3) . . . . ?
S7 C7 C8 S6 -174.4(3) . . . . ?
S5 C7 C8 S6 1.6(6) . . . . ?
C10 S8 C8 C7 1.4(6) . . . . ?
C10 S8 C8 S6 179.4(3) . . . . ?
C6 S6 C8 C7 -0.9(5) . . . . ?
C6 S6 C8 S8 -179.2(3) . . . . ?
C7 S7 C9 C10 -59.7(4) . . . . ?
S7 C9 C10 C11 -168.8(4) . . . . ?
S7 C9 C10 S8 72.8(4) . . . . ?
C8 S8 C10 C9 -38.5(4) . . . . ?
C8 S8 C10 C11 -160.3(3) . . . . ?
C9 C10 C11 C12 61.2(6) . . . . ?
S8 C10 C11 C12 -177.0(4) . . . . ?
C131 N1 C12 O1 17.5(12) . . . . ?
C132 N1 C12 O1 -13.6(11) . . . . ?
C131 N1 C12 C11 -162.9(8) . . . . ?
C132 N1 C12 C11 166.0(7) . . . . ?
C10 C11 C12 O1 31.5(7) . . . . ?
C10 C11 C12 N1 -148.1(6) . . . . ?
C21 C21 C23 C22 0(2) 2_656 . . . ?
C21 C21 C23 C24 179.0(15) 2_656 . . . ?
C22 C22 C23 C21 1(2) 2_656 . . . ?
C22 C22 C23 C24 -178.1(14) 2_656 . . . ?
C21 C23 C24 C26 -175.8(14) . . . . ?
C22 C23 C24 C26 3(2) . . . . ?
C21 C23 C24 C25 2(2) . . . . ?
C22 C23 C24 C25 -179.2(13) . . . . ?
C12 N1 C131 C141 -151.4(10) . . . . ?
C12 N1 C131 C151 82.1(14) . . . . ?
N1 C131 C151 C161 -105.9(15) . . . . ?
C141 C131 C151 C161 134.0(13) . . . . ?
N1 C131 C151 C171 74.2(17) . . . . ?
C141 C131 C151 C171 -45.8(18) . . . . ?
C171 C151 C161 C181 1(2) . . . . ?
C131 C151 C161 C181 -178.4(11) . . . . ?
C161 C151 C171 C191 -1(2) . . . . ?
C131 C151 C171 C191 178.8(12) . . . . ?
C151 C161 C181 C201 0(2) . . . . ?
C151 C171 C191 C201 -1(2) . . . . ?
C161 C181 C201 C191 -1(2) . . . . ?
C171 C191 C201 C181 2(2) . . . . ?
C12 N1 C132 C142 -139.2(12) . . . . ?
C12 N1 C132 C152 95.9(10) . . . . ?
C142 C132 C152 C172 -119.2(16) . . . . ?
N1 C132 C152 C172 4.5(18) . . . . ?
C142 C132 C152 C162 62.0(16) . . . . ?
N1 C132 C152 C162 -174.4(10) . . . . ?
C172 C152 C162 C182 0(2) . . . . ?
C132 C152 C162 C182 179.3(12) . . . . ?
C162 C152 C172 C192 -3(3) . . . . ?
C132 C152 C172 C192 178.5(12) . . . . ?
C152 C162 C182 C202 2(2) . . . . ?
C152 C172 C192 C202 3(3) . . . . ?
C162 C182 C202 C192 -1(2) . . . . ?
C172 C192 C202 C182 -1(2) . . . . ?
